data_4128460
loop_
_publ_author_name
'Hung, Kevin'
'Condakes, Matthew L.'
'Novaes, Luiz F. T.'
'Harwood, Stephen J.'
'Morikawa, Takahiro'
'Yang, Zhi'
'Maimone, Thomas J.'

_publ_section_title
;
 Development of a Terpene Feedstock-Based Oxidative Synthetic Approach to
 the Illicium Sesquiterpenes.
;
_journal_issue 7
_journal_name_full 'Journal of the American Chemical Society'
_journal_page_first 3083
_journal_page_last 3099
_journal_paper_doi 10.1021/jacs.8b12247
_journal_volume 141
_journal_year 2019
_chemical_absolute_configuration ad
_chemical_formula_sum 'C15 H24 O5'
_chemical_formula_weight 284.34
_chemical_name_common KH_4_100
_chemical_name_systematic maimone68
_space_group.centring_type primitive

_space_group_crystal_system orthorhombic
_space_group_IT_number 19
_space_group_name_Hall 'P 2ac 2ab'
_space_group_name_H-M_alt 'P 21 21 21'
_atom_sites_solution_hydrogens geom
_atom_sites_solution_primary iterative
_atom_sites_solution_secondary difmap
_audit_creation_method SHELXL-2014/7
_cell_angle_alpha 90
_cell_angle_beta 90
_cell_angle_gamma 90
_cell_formula_units_Z 4
_cell_length_a 7.5553(2)
_cell_length_b 13.0406(3)
_cell_length_c 14.8215(3)
_cell_measurement_reflns_used 9756
_cell_measurement_temperature 100(2)
_cell_measurement_theta_max 68.22
_cell_measurement_theta_min 4.52
_cell_volume 1460.30(6)
_computing_cell_refinement 'Bruker SAINT'
_computing_data_collection 'Bruker APEX2'
_computing_data_reduction 'Bruker SAINT'
_computing_molecular_graphics ORTEP-32
_computing_publication_material WinGX
_computing_structure_refinement SHELXL-2014
_computing_structure_solution SHELXT
_diffrn_ambient_temperature 100(2)
_diffrn_detector_area_resol_mean 8.366
_diffrn_measured_fraction_theta_full 1.000
_diffrn_measured_fraction_theta_max 1.000
_diffrn_measurement_device_type 'Bruker APEX-II CCD'
_diffrn_measurement_method 'phi and omega scans'
_diffrn_radiation_type CuK\a
_diffrn_radiation_wavelength 1.54178
_diffrn_reflns_av_R_equivalents 0.0377
_diffrn_reflns_av_unetI/netI 0.0140
_diffrn_reflns_Laue_measured_fraction_full 1.000
_diffrn_reflns_Laue_measured_fraction_max 1.000
_diffrn_reflns_limit_h_max 9
_diffrn_reflns_limit_h_min -9
_diffrn_reflns_limit_k_max 15
_diffrn_reflns_limit_k_min -15
_diffrn_reflns_limit_l_max 17
_diffrn_reflns_limit_l_min -17
_diffrn_reflns_number 41153
_diffrn_reflns_point_group_measured_fraction_full 1.000
_diffrn_reflns_point_group_measured_fraction_max 1.000
_diffrn_reflns_theta_full 67.000
_diffrn_reflns_theta_max 68.243
_diffrn_reflns_theta_min 4.516
_diffrn_source 'microfocus rotating anode'
_exptl_absorpt_coefficient_mu 0.790
_exptl_absorpt_correction_T_max 0.929
_exptl_absorpt_correction_T_min 0.840
_exptl_absorpt_correction_type multi-scan
_exptl_absorpt_process_details SADABS
_exptl_crystal_colour colorless
_exptl_crystal_density_diffrn 1.293
_exptl_crystal_description blade
_exptl_crystal_F_000 616
_exptl_crystal_size_max 0.040
_exptl_crystal_size_mid 0.030
_exptl_crystal_size_min 0.020
_refine_diff_density_max 0.249
_refine_diff_density_min -0.181
_refine_diff_density_rms 0.035
_refine_ls_abs_structure_details
; 
 Flack x determined using 1093 quotients [(I+)-(I-)]/[(I+)+(I-)] 
 (Parsons, Flack and Wagner, Acta Cryst. B69 (2013) 249-259). 
;
_refine_ls_abs_structure_Flack -0.01(4)
_refine_ls_extinction_method none
_refine_ls_goodness_of_fit_ref 1.042
_refine_ls_hydrogen_treatment constr
_refine_ls_matrix_type full
_refine_ls_number_parameters 188
_refine_ls_number_reflns 2672
_refine_ls_number_restraints 0
_refine_ls_restrained_S_all 1.042
_refine_ls_R_factor_all 0.0300
_refine_ls_R_factor_gt 0.0293
_refine_ls_shift/su_max 0.000
_refine_ls_shift/su_mean 0.000
_refine_ls_structure_factor_coef Fsqd
_refine_ls_weighting_details 'w=1/[\s^2^(Fo^2^)+(0.0469P)^2^+0.3604P] where P=(Fo^2^+2Fc^2^)/3'
_refine_ls_weighting_scheme calc
_refine_ls_wR_factor_gt 0.0765
_refine_ls_wR_factor_ref 0.0774
_reflns_Friedel_coverage 0.718
_reflns_Friedel_fraction_full 1.000
_reflns_Friedel_fraction_max 0.999
_reflns_number_gt 2621
_reflns_number_total 2672
_reflns_threshold_expression 'I > 2\s(I)'
_cod_data_source_file ja8b12247_si_007.cif
_cod_data_source_block maimone68
_cod_database_code 4128460
_shelx_shelxl_version_number 2014/7
_shelx_space_group_comment
; 
The symmetry employed for this shelxl refinement is uniquely defined 
by the following loop, which should always be used as a source of 
symmetry information in preference to the above space-group names. 
They are only intended as comments. 
;
_shelx_estimated_absorpt_t_min 0.969
_shelx_estimated_absorpt_t_max 0.984

loop_
_space_group_symop_operation_xyz
'x, y, z'
'-x+1/2, -y, z+1/2'
'-x, y+1/2, -z+1/2'
'x+1/2, -y+1/2, -z'

loop_
_atom_site_label
_atom_site_type_symbol
_atom_site_fract_x
_atom_site_fract_y
_atom_site_fract_z
_atom_site_U_iso_or_equiv
_atom_site_adp_type
_atom_site_occupancy
_atom_site_site_symmetry_order
_atom_site_calc_flag
_atom_site_refinement_flags_posn
_atom_site_refinement_flags_adp
C1 C 0.4649(2) 0.54288(13) 0.41747(12) 0.0170(4) Uani 1 1 d . .
C2 C 0.3793(2) 0.60857(14) 0.49239(12) 0.0193(4) Uani 1 1 d . .
H2 H 0.2853 0.6544 0.4672 0.023 Uiso 1 1 calc R U
C3 C 0.3011(3) 0.52976(15) 0.55634(13) 0.0233(4) Uani 1 1 d . .
H3A H 0.1874 0.5030 0.5328 0.028 Uiso 1 1 calc R U
H3B H 0.2808 0.5599 0.6168 0.028 Uiso 1 1 calc R U
C4 C 0.4408(3) 0.44451(14) 0.56065(13) 0.0228(4) Uani 1 1 d . .
H4 H 0.5286 0.4653 0.6077 0.027 Uiso 1 1 calc R U
C5 C 0.5410(2) 0.44669(13) 0.46739(12) 0.0184(4) Uani 1 1 d . .
C6 C 0.7412(2) 0.45165(14) 0.48280(13) 0.0211(4) Uani 1 1 d . .
H6A H 0.7646 0.4968 0.5351 0.025 Uiso 1 1 calc R U
H6B H 0.7838 0.3821 0.4987 0.025 Uiso 1 1 calc R U
C7 C 0.8475(2) 0.49038(14) 0.40312(13) 0.0207(4) Uani 1 1 d . .
H7 H 0.9730 0.4979 0.4235 0.025 Uiso 1 1 calc R U
C8 C 0.7831(3) 0.59708(14) 0.37202(12) 0.0195(4) Uani 1 1 d . .
C9 C 0.5824(2) 0.59883(14) 0.34481(12) 0.0197(4) Uani 1 1 d . .
C10 C 0.3645(3) 0.34157(16) 0.59034(15) 0.0327(5) Uani 1 1 d . .
H10A H 0.3153 0.3480 0.6513 0.049 Uiso 1 1 calc R U
H10B H 0.4584 0.2897 0.5904 0.049 Uiso 1 1 calc R U
H10C H 0.2707 0.3208 0.5485 0.049 Uiso 1 1 calc R U
C11 C 0.4846(3) 0.35975(14) 0.40383(15) 0.0243(4) Uani 1 1 d . .
H11A H 0.5750 0.3476 0.3567 0.029 Uiso 1 1 calc R U
H11B H 0.4645 0.2953 0.4376 0.029 Uiso 1 1 calc R U
C12 C 0.3162(3) 0.39861(16) 0.36349(14) 0.0259(4) Uani 1 1 d . .
C13 C 0.9066(3) 0.63562(16) 0.29832(14) 0.0283(5) Uani 1 1 d . .
H13A H 0.8639 0.7018 0.2758 0.042 Uiso 1 1 calc R U
H13B H 0.9094 0.5860 0.2487 0.042 Uiso 1 1 calc R U
H13C H 1.0261 0.6439 0.3230 0.042 Uiso 1 1 calc R U
C14 C 0.5594(3) 0.54748(18) 0.25118(13) 0.0289(4) Uani 1 1 d . .
H14A H 0.4346 0.5501 0.2334 0.043 Uiso 1 1 calc R U
H14B H 0.5981 0.4758 0.2545 0.043 Uiso 1 1 calc R U
H14C H 0.6312 0.5840 0.2065 0.043 Uiso 1 1 calc R U
C15 C 0.5166(3) 0.71022(15) 0.33238(14) 0.0279(4) Uani 1 1 d . .
H15A H 0.5854 0.7436 0.2847 0.042 Uiso 1 1 calc R U
H15B H 0.5316 0.7480 0.3890 0.042 Uiso 1 1 calc R U
H15C H 0.3912 0.7096 0.3156 0.042 Uiso 1 1 calc R U
O1 O 0.51263(17) 0.66654(10) 0.53812(9) 0.0213(3) Uani 1 1 d . .
H1 H 0.4725 0.7247 0.5514 0.032 Uiso 1 1 calc R U
O2 O 0.84573(18) 0.41793(10) 0.33041(10) 0.0287(3) Uani 1 1 d . .
H2A H 0.9495 0.3981 0.3199 0.043 Uiso 1 1 calc R U
O3 O 0.81519(18) 0.66434(9) 0.44765(8) 0.0215(3) Uani 1 1 d . .
H3 H 0.7222 0.6700 0.4784 0.032 Uiso 1 1 calc R U
O4 O 0.30757(16) 0.50149(10) 0.37145(9) 0.0219(3) Uani 1 1 d . .
O5 O 0.19815(19) 0.35117(12) 0.32781(12) 0.0383(4) Uani 1 1 d . .

loop_
_atom_site_aniso_label
_atom_site_aniso_U_11
_atom_site_aniso_U_22
_atom_site_aniso_U_33
_atom_site_aniso_U_23
_atom_site_aniso_U_13
_atom_site_aniso_U_12
C1 0.0130(8) 0.0175(8) 0.0204(8) -0.0026(7) -0.0028(7) 0.0012(7)
C2 0.0168(8) 0.0178(9) 0.0233(8) -0.0037(7) -0.0010(7) 0.0021(7)
C3 0.0203(9) 0.0250(9) 0.0245(9) -0.0036(7) 0.0029(7) -0.0015(7)
C4 0.0224(9) 0.0216(9) 0.0243(9) 0.0023(7) -0.0019(7) -0.0030(8)
C5 0.0176(9) 0.0131(8) 0.0244(9) -0.0003(7) -0.0015(7) -0.0001(7)
C6 0.0183(9) 0.0155(8) 0.0296(10) 0.0019(7) -0.0061(7) 0.0019(7)
C7 0.0151(8) 0.0200(8) 0.0271(9) -0.0058(7) -0.0042(7) 0.0024(7)
C8 0.0192(9) 0.0200(9) 0.0193(8) -0.0021(7) -0.0002(7) 0.0000(7)
C9 0.0194(9) 0.0213(9) 0.0183(8) 0.0006(7) -0.0007(7) 0.0032(7)
C10 0.0329(11) 0.0273(10) 0.0381(11) 0.0086(9) 0.0009(9) -0.0063(9)
C11 0.0180(9) 0.0175(8) 0.0375(10) -0.0076(8) -0.0014(8) -0.0007(7)
C12 0.0167(9) 0.0269(9) 0.0342(10) -0.0137(8) 0.0019(8) 0.0014(8)
C13 0.0238(10) 0.0332(11) 0.0278(10) 0.0027(8) 0.0045(8) -0.0018(8)
C14 0.0228(10) 0.0453(12) 0.0185(9) -0.0024(9) -0.0029(7) 0.0027(9)
C15 0.0271(10) 0.0265(10) 0.0300(10) 0.0094(8) 0.0004(8) 0.0062(8)
O1 0.0208(7) 0.0173(6) 0.0259(6) -0.0068(5) -0.0014(5) 0.0010(5)
O2 0.0166(7) 0.0285(7) 0.0409(8) -0.0178(6) -0.0016(6) 0.0038(6)
O3 0.0205(7) 0.0178(6) 0.0261(7) -0.0054(5) 0.0012(5) -0.0031(5)
O4 0.0146(6) 0.0246(7) 0.0264(6) -0.0076(5) -0.0041(5) 0.0026(5)
O5 0.0160(7) 0.0387(9) 0.0601(10) -0.0304(8) -0.0041(7) 0.0007(6)

loop_
_atom_type_symbol
_atom_type_description
_atom_type_scat_dispersion_real
_atom_type_scat_dispersion_imag
_atom_type_scat_source
C C 0.0181 0.0091 'International Tables Vol C Tables 4.2.6.8 and 6.1.1.4'
H H 0.0000 0.0000 'International Tables Vol C Tables 4.2.6.8 and 6.1.1.4'
O O 0.0492 0.0322 'International Tables Vol C Tables 4.2.6.8 and 6.1.1.4'

loop_
_geom_angle_atom_site_label_1
_geom_angle_atom_site_label_2
_geom_angle_atom_site_label_3
_geom_angle
O4 C1 C2 101.42(13)
O4 C1 C5 102.80(13)
C2 C1 C5 104.98(14)
O4 C1 C9 107.93(14)
C2 C1 C9 118.08(14)
C5 C1 C9 119.19(14)
O1 C2 C3 109.64(14)
O1 C2 C1 109.81(14)
C3 C2 C1 103.68(14)
O1 C2 H2 111.2
C3 C2 H2 111.2
C1 C2 H2 111.2
C2 C3 C4 104.39(14)
C2 C3 H3A 110.9
C4 C3 H3A 110.9
C2 C3 H3B 110.9
C4 C3 H3B 110.9
H3A C3 H3B 108.9
C10 C4 C3 112.90(16)
C10 C4 C5 116.77(16)
C3 C4 C5 106.30(14)
C10 C4 H4 106.8
C3 C4 H4 106.8
C5 C4 H4 106.8
C6 C5 C11 113.40(15)
C6 C5 C1 113.54(15)
C11 C5 C1 101.53(14)
C6 C5 C4 110.13(16)
C11 C5 C4 113.06(15)
C1 C5 C4 104.64(14)
C7 C6 C5 114.92(16)
C7 C6 H6A 108.5
C5 C6 H6A 108.5
C7 C6 H6B 108.5
C5 C6 H6B 108.5
H6A C6 H6B 107.5
O2 C7 C6 111.19(15)
O2 C7 C8 111.50(15)
C6 C7 C8 111.48(15)
O2 C7 H7 107.5
C6 C7 H7 107.5
C8 C7 H7 107.5
O3 C8 C13 104.70(15)
O3 C8 C7 105.24(14)
C13 C8 C7 108.58(16)
O3 C8 C9 110.65(14)
C13 C8 C9 113.78(15)
C7 C8 C9 113.21(15)
C15 C9 C14 105.26(15)
C15 C9 C8 110.78(16)
C14 C9 C8 109.37(15)
C15 C9 C1 109.63(15)
C14 C9 C1 110.42(15)
C8 C9 C1 111.23(14)
C4 C10 H10A 109.5
C4 C10 H10B 109.5
H10A C10 H10B 109.5
C4 C10 H10C 109.5
H10A C10 H10C 109.5
H10B C10 H10C 109.5
C12 C11 C5 103.39(15)
C12 C11 H11A 111.1
C5 C11 H11A 111.1
C12 C11 H11B 111.1
C5 C11 H11B 111.1
H11A C11 H11B 109.0
O5 C12 O4 120.81(19)
O5 C12 C11 129.08(19)
O4 C12 C11 110.11(16)
C8 C13 H13A 109.5
C8 C13 H13B 109.5
H13A C13 H13B 109.5
C8 C13 H13C 109.5
H13A C13 H13C 109.5
H13B C13 H13C 109.5
C9 C14 H14A 109.5
C9 C14 H14B 109.5
H14A C14 H14B 109.5
C9 C14 H14C 109.5
H14A C14 H14C 109.5
H14B C14 H14C 109.5
C9 C15 H15A 109.5
C9 C15 H15B 109.5
H15A C15 H15B 109.5
C9 C15 H15C 109.5
H15A C15 H15C 109.5
H15B C15 H15C 109.5
C2 O1 H1 109.5
C7 O2 H2A 109.5
C8 O3 H3 109.5
C12 O4 C1 111.46(14)

loop_
_geom_bond_atom_site_label_1
_geom_bond_atom_site_label_2
_geom_bond_distance
C1 O4 1.473(2)
C1 C2 1.544(2)
C1 C5 1.566(2)
C1 C9 1.575(2)
C2 O1 1.430(2)
C2 C3 1.518(3)
C2 H2 1.0000
C3 C4 1.535(3)
C3 H3A 0.9900
C3 H3B 0.9900
C4 C10 1.526(3)
C4 C5 1.576(3)
C4 H4 1.0000
C5 C6 1.531(2)
C5 C11 1.534(2)
C6 C7 1.515(3)
C6 H6A 0.9900
C6 H6B 0.9900
C7 O2 1.433(2)
C7 C8 1.544(2)
C7 H7 1.0000
C8 O3 1.444(2)
C8 C13 1.522(3)
C8 C9 1.570(3)
C9 C15 1.546(3)
C9 C14 1.551(3)
C10 H10A 0.9800
C10 H10B 0.9800
C10 H10C 0.9800
C11 C12 1.494(3)
C11 H11A 0.9900
C11 H11B 0.9900
C12 O5 1.208(3)
C12 O4 1.348(2)
C13 H13A 0.9800
C13 H13B 0.9800
C13 H13C 0.9800
C14 H14A 0.9800
C14 H14B 0.9800
C14 H14C 0.9800
C15 H15A 0.9800
C15 H15B 0.9800
C15 H15C 0.9800
O1 H1 0.8400
O2 H2A 0.8400
O3 H3 0.8400
